data_4319645
loop_
_publ_author_name
'Guangcai Bai'
'Herbert W. Roesky'
'Haijun Hao'
'Mathias Noltemeyer'
'Hans-Georg Schmidt'

_publ_contact_author
;
       Herbert W. Roesky
       Institut f\"ur Anorganische Chemie
       Universit\"at G\"ottingen
       Tammannstr. 4
       37077 G\"ottingen
       Germany
;
_publ_contact_author_email hhao@gwdg.de
_publ_contact_author_fax '049 551 393373'
_publ_contact_author_phone '049 551 393001'
_publ_section_title
;
 Synthesis of the Titanium Compound [(MeC5H4)TiCl(\m-NSiMe3)]2 with
 Migration of a SiMe3 Group and Preparation of Cp2ZrCl(\h2-NHNCHSiMe3}
;
_journal_name_full 'Inorganic Chemistry'
_journal_page_first 2424
_journal_page_last 2426
_journal_paper_doi 10.1021/ic010007x
_journal_volume 40
_journal_year 2001
_chemical_formula_sum 'C18 H32 Cl2 N2 Si2 Ti2'
_chemical_formula_weight 499.34
_chemical_name_systematic
;
  copmpound 1
;
_space_group_IT_number 114
_symmetry_cell_setting tetragonal
_symmetry_space_group_name_Hall 'P -4 2n'
_symmetry_space_group_name_H-M 'P -4 21 c'
_atom_sites_solution_hydrogens geom
_atom_sites_solution_primary direct
_atom_sites_solution_secondary difmap
_audit_creation_method SHELXL
_cell_angle_alpha 90.00
_cell_angle_beta 90.00
_cell_angle_gamma 90.00
_cell_formula_units_Z 4
_cell_length_a 13.4571(15)
_cell_length_b 13.4571(15)
_cell_length_c 13.724(2)
_cell_measurement_reflns_used 40
_cell_measurement_temperature 203(2)
_cell_measurement_theta_max 12.5
_cell_measurement_theta_min 10
_cell_volume 2485.3(5)
_computing_cell_refinement 'STOE DIF4'
_computing_data_collection 'STOE DIF4'
_computing_data_reduction 'STOE REDU4'
_computing_molecular_graphics SHELXTL
_computing_publication_material SHELXTL
_computing_structure_refinement 'SHELXL-93 (Sheldrick, 1993)'
_computing_structure_solution 'SHELXS-86 (Sheldrick, 1990)'
_diffrn_ambient_temperature 203(2)
_diffrn_measurement_device 'STOE AED2 four circle diffraktometer'
_diffrn_measurement_method 'profile fitted theta omega scans'
_diffrn_radiation_monochromator graphite
_diffrn_radiation_source 'fine-focus sealed tube'
_diffrn_radiation_type MoK\a
_diffrn_radiation_wavelength 0.71073
_diffrn_reflns_av_R_equivalents 0.0256
_diffrn_reflns_av_sigmaI/netI 0.0220
_diffrn_reflns_limit_h_max 14
_diffrn_reflns_limit_h_min -14
_diffrn_reflns_limit_k_max 14
_diffrn_reflns_limit_k_min -11
_diffrn_reflns_limit_l_max 14
_diffrn_reflns_limit_l_min -12
_diffrn_reflns_number 3699
_diffrn_reflns_theta_max 22.46
_diffrn_reflns_theta_min 3.66
_diffrn_standards_decay_% none
_diffrn_standards_interval_time '90 min'
_diffrn_standards_number 3
_exptl_absorpt_coefficient_mu 0.960
_exptl_crystal_colour none
_exptl_crystal_density_diffrn 1.334
_exptl_crystal_description blocks
_exptl_crystal_F_000 1040
_exptl_crystal_size_max 0.80
_exptl_crystal_size_mid 0.40
_exptl_crystal_size_min 0.40
_refine_diff_density_max 0.529
_refine_diff_density_min -0.251
_refine_diff_density_rms 0.062
_refine_ls_abs_structure_details 'Flack H D (1983), Acta Cryst. A39, 876-881'
_refine_ls_abs_structure_Flack 0.00
_refine_ls_extinction_method none
_refine_ls_goodness_of_fit_all 1.123
_refine_ls_goodness_of_fit_obs 1.116
_refine_ls_hydrogen_treatment riding
_refine_ls_matrix_type full
_refine_ls_number_parameters 122
_refine_ls_number_reflns 1621
_refine_ls_number_restraints 0
_refine_ls_restrained_S_all 1.138
_refine_ls_restrained_S_obs 1.116
_refine_ls_R_factor_all 0.0312
_refine_ls_R_factor_obs 0.0304
_refine_ls_shift/esd_max -0.003
_refine_ls_shift/esd_mean 0.000
_refine_ls_structure_factor_coef Fsqd
_refine_ls_weighting_details 'w=1/[\s^2^(Fo^2^)+(0.0534P)^2^+0.5598P] where P=(Fo^2^+2Fc^2^)/3'
_refine_ls_weighting_scheme calc
_refine_ls_wR_factor_all 0.0804
_refine_ls_wR_factor_obs 0.0779
_reflns_number_observed 1589
_reflns_number_total 1622
_reflns_observed_criterion >2sigma(I)
_cod_data_source_file ic010007x_1.cif
_cod_data_source_block roe724
_cod_depositor_comments
;
The following automatic conversions were performed:

'_refine_ls_weighting_scheme' value 'calc
w=1/[\s^2^(Fo^2^)+(0.0534P)^2^+0.5598P] where P=(Fo^2^+2Fc^2^)/3' was
changed to 'calc'. New tag '_refine_ls_weighting_details' was
created. The value of the new tag was set to
'w=1/[\s^2^(Fo^2^)+(0.0534P)^2^+0.5598P] where P=(Fo^2^+2Fc^2^)/3'.

Automatic conversion script
Id: cif_fix_values 3143 2015-03-26 13:38:13Z robertas 
;
_cod_original_cell_volume 2485.4(6)
_cod_database_code 4319645

loop_
_symmetry_equiv_pos_as_xyz
'x, y, z'
'-x, -y, z'
'y, -x, -z'
'-y, x, -z'
'-x+1/2, y+1/2, -z+1/2'
'x+1/2, -y+1/2, -z+1/2'
'-y+1/2, -x+1/2, z+1/2'
'y+1/2, x+1/2, z+1/2'

loop_
_atom_site_aniso_label
_atom_site_aniso_U_11
_atom_site_aniso_U_22
_atom_site_aniso_U_33
_atom_site_aniso_U_23
_atom_site_aniso_U_13
_atom_site_aniso_U_12
Ti1 0.0271(3) 0.0207(3) 0.0189(3) 0.0007(3) 0.0003(2) 0.0004(2)
Cl1 0.0557(6) 0.0431(5) 0.0241(5) -0.0088(4) 0.0022(4) 0.0032(5)
N1 0.0211(13) 0.0330(14) 0.0199(14) -0.0083(13) 0.0017(13) -0.0048(12)
Si1 0.0241(5) 0.0418(5) 0.0290(5) -0.0007(4) -0.0004(4) -0.0049(4)
C1 0.081(3) 0.020(2) 0.039(2) 0.0083(15) -0.014(2) 0.000(2)
C2 0.051(2) 0.038(2) 0.045(2) 0.021(2) 0.000(2) -0.010(2)
C3 0.060(2) 0.034(2) 0.026(2) 0.010(2) -0.003(2) 0.003(2)
C4 0.054(2) 0.042(2) 0.032(2) 0.014(2) -0.016(2) -0.002(2)
C5 0.061(2) 0.037(2) 0.038(2) 0.006(2) -0.011(2) 0.015(2)
C1* 0.150(5) 0.031(2) 0.086(4) -0.005(2) -0.029(4) -0.015(3)
C11 0.043(2) 0.078(3) 0.049(2) 0.006(2) 0.010(2) -0.013(2)
C12 0.034(2) 0.078(3) 0.051(2) 0.008(2) -0.006(2) 0.009(2)
C13 0.045(2) 0.060(3) 0.056(3) -0.014(2) -0.010(2) -0.017(2)

loop_
_atom_site_label
_atom_site_type_symbol
_atom_site_fract_x
_atom_site_fract_y
_atom_site_fract_z
_atom_site_U_iso_or_equiv
_atom_site_thermal_displace_type
_atom_site_occupancy
_atom_site_calc_flag
_atom_site_refinement_flags
_atom_site_disorder_group
Ti1 Ti 0.48003(4) 0.10119(4) 0.11530(4) 0.0222(2) Uani 1 d . .
Cl1 Cl 0.47267(7) 0.15826(7) 0.27179(6) 0.0410(3) Uani 1 d . .
N1 N 0.5946(2) 0.0167(2) 0.1139(2) 0.0247(6) Uani 1 d . .
Si1 Si 0.72125(6) 0.04627(7) 0.12591(7) 0.0317(3) Uani 1 d . .
C1 C 0.4824(3) 0.2763(2) 0.0663(3) 0.0468(10) Uani 1 d . .
C2 C 0.5451(3) 0.2221(3) 0.0039(3) 0.0449(9) Uani 1 d . .
H2A H 0.6163(3) 0.2357(3) -0.0083(3) 0.054 Uiso 1 calc R .
C3 C 0.4861(3) 0.1526(3) -0.0462(3) 0.0398(9) Uani 1 d . .
H3A H 0.5084(3) 0.1114(3) -0.1018(3) 0.048 Uiso 1 calc R .
C4 C 0.3886(3) 0.1648(3) -0.0168(3) 0.0423(9) Uani 1 d . .
H4A H 0.3299(3) 0.1328(3) -0.0471(3) 0.051 Uiso 1 calc R .
C5 C 0.3858(3) 0.2390(3) 0.0545(3) 0.0453(10) Uani 1 d . .
H5A H 0.3250(3) 0.2668(3) 0.0846(3) 0.054 Uiso 1 calc R .
C1* C 0.5150(5) 0.3614(3) 0.1305(4) 0.089(2) Uani 1 d . .
H1*A H 0.5460(27) 0.4124(14) 0.0908(6) 0.133 Uiso 1 calc R .
H1*B H 0.5623(23) 0.3374(7) 0.1784(19) 0.133 Uiso 1 calc R .
H1*C H 0.4577(6) 0.3891(19) 0.1636(22) 0.133 Uiso 1 calc R .
C11 C 0.7807(3) 0.0653(3) 0.0042(3) 0.0568(11) Uani 1 d . .
H11A H 0.7814(20) 0.0029(6) -0.0312(9) 0.085 Uiso 1 calc R .
H11B H 0.8484(8) 0.0885(22) 0.0131(3) 0.085 Uiso 1 calc R .
H11C H 0.7433(13) 0.1143(17) -0.0324(9) 0.085 Uiso 1 calc R .
C12 C 0.7846(3) -0.0562(3) 0.1917(3) 0.0544(11) Uani 1 d . .
H12A H 0.7788(18) -0.1171(6) 0.1544(11) 0.082 Uiso 1 calc R .
H12B H 0.7539(14) -0.0652(14) 0.2551(9) 0.082 Uiso 1 calc R .
H12C H 0.8543(6) -0.0398(10) 0.2002(18) 0.082 Uiso 1 calc R .
C13 C 0.7362(3) 0.1622(3) 0.1997(3) 0.0534(11) Uani 1 d . .
H13A H 0.7076(19) 0.1522(8) 0.2639(8) 0.080 Uiso 1 calc R .
H13B H 0.7025(18) 0.2167(6) 0.1675(11) 0.080 Uiso 1 calc R .
H13C H 0.8063(3) 0.1777(12) 0.2062(18) 0.080 Uiso 1 calc R .

loop_
_atom_type_symbol
_atom_type_description
_atom_type_scat_dispersion_real
_atom_type_scat_dispersion_imag
_atom_type_scat_source
C C 0.0033 0.0016 'International Tables Vol C Tables 4.2.6.8 and 6.1.1.4'
H H 0.0000 0.0000 'International Tables Vol C Tables 4.2.6.8 and 6.1.1.4'
Cl Cl 0.1484 0.1585 'International Tables Vol C Tables 4.2.6.8 and 6.1.1.4'
Ti Ti 0.2776 0.4457 'International Tables Vol C Tables 4.2.6.8 and 6.1.1.4'
N N 0.0061 0.0033 'International Tables Vol C Tables 4.2.6.8 and 6.1.1.4'
Si Si 0.0817 0.0704 'International Tables Vol C Tables 4.2.6.8 and 6.1.1.4'

loop_
_geom_angle_atom_site_label_1
_geom_angle_atom_site_label_2
_geom_angle_atom_site_label_3
_geom_angle
_geom_angle_site_symmetry_1
_geom_angle_site_symmetry_3
_geom_angle_publ_flag
N1 Ti1 N1 85.94(11) 2_655 . ?
N1 Ti1 Cl1 105.69(8) 2_655 . ?
N1 Ti1 Cl1 104.11(8) . . ?
N1 Ti1 C3 105.13(12) 2_655 . ?
N1 Ti1 C3 97.99(13) . . ?
Cl1 Ti1 C3 143.00(9) . . ?
N1 Ti1 C4 91.12(12) 2_655 . ?
N1 Ti1 C4 129.01(12) . . ?
Cl1 Ti1 C4 125.44(10) . . ?
C3 Ti1 C4 34.42(14) . . ?
N1 Ti1 C5 111.54(12) 2_655 . ?
N1 Ti1 C5 151.84(13) . . ?
Cl1 Ti1 C5 92.54(10) . . ?
C3 Ti1 C5 57.04(14) . . ?
C4 Ti1 C5 34.24(13) . . ?
N1 Ti1 C2 139.64(12) 2_655 . ?
N1 Ti1 C2 95.89(13) . . ?
Cl1 Ti1 C2 112.80(10) . . ?
C3 Ti1 C2 34.58(13) . . ?
C4 Ti1 C2 56.83(13) . . ?
C5 Ti1 C2 56.36(14) . . ?
N1 Ti1 C1 144.73(13) 2_655 . ?
N1 Ti1 C1 123.87(13) . . ?
Cl1 Ti1 C1 86.29(9) . . ?
C3 Ti1 C1 56.71(12) . . ?
C4 Ti1 C1 56.33(13) . . ?
C5 Ti1 C1 33.62(14) . . ?
C2 Ti1 C1 33.68(13) . . ?
N1 Ti1 Ti1 43.52(7) 2_655 2_655 ?
N1 Ti1 Ti1 42.43(7) . 2_655 ?
Cl1 Ti1 Ti1 109.78(3) . 2_655 ?
C3 Ti1 Ti1 106.59(9) . 2_655 ?
C4 Ti1 Ti1 117.27(9) . 2_655 ?
C5 Ti1 Ti1 149.51(9) . 2_655 ?
C2 Ti1 Ti1 126.51(10) . 2_655 ?
C1 Ti1 Ti1 160.18(10) . 2_655 ?
Si1 N1 Ti1 135.18(15) . 2_655 ?
Si1 N1 Ti1 130.14(14) . . ?
Ti1 N1 Ti1 94.05(11) 2_655 . ?
N1 Si1 C12 108.8(2) . . ?
N1 Si1 C11 111.3(2) . . ?
C12 Si1 C11 109.9(2) . . ?
N1 Si1 C13 110.1(2) . . ?
C12 Si1 C13 107.8(2) . . ?
C11 Si1 C13 108.9(2) . . ?
C5 C1 C2 107.5(3) . . ?
C5 C1 C1* 127.4(4) . . ?
C2 C1 C1* 125.1(4) . . ?
C5 C1 Ti1 71.1(2) . . ?
C2 C1 Ti1 71.1(2) . . ?
C1* C1 Ti1 124.9(3) . . ?
C3 C2 C1 107.7(4) . . ?
C3 C2 Ti1 69.8(2) . . ?
C1 C2 Ti1 75.2(2) . . ?
C4 C3 C2 108.3(4) . . ?
C4 C3 Ti1 73.9(2) . . ?
C2 C3 Ti1 75.6(2) . . ?
C3 C4 C5 108.3(3) . . ?
C3 C4 Ti1 71.6(2) . . ?
C5 C4 Ti1 74.6(2) . . ?
C4 C5 C1 108.1(4) . . ?
C4 C5 Ti1 71.1(2) . . ?
C1 C5 Ti1 75.3(2) . . ?

loop_
_geom_bond_atom_site_label_1
_geom_bond_atom_site_label_2
_geom_bond_distance
_geom_bond_site_symmetry_2
_geom_bond_publ_flag
Ti1 N1 1.878(2) 2_655 ?
Ti1 N1 1.916(2) . ?
Ti1 Cl1 2.2831(11) . ?
Ti1 C3 2.323(3) . ?
Ti1 C4 2.352(3) . ?
Ti1 C5 2.397(4) . ?
Ti1 C2 2.398(3) . ?
Ti1 C1 2.450(3) . ?
Ti1 Ti1 2.7758(10) 2_655 ?
N1 Si1 1.758(2) . ?
N1 Ti1 1.878(2) 2_655 ?
Si1 C12 1.856(4) . ?
Si1 C11 1.869(4) . ?
Si1 C13 1.871(4) . ?
C1 C5 1.403(6) . ?
C1 C2 1.406(6) . ?
C1 C1* 1.511(5) . ?
C2 C3 1.405(5) . ?
C3 C4 1.383(6) . ?
C4 C5 1.399(5) . ?
